data_7702814
loop_
_publ_author_name
'Davenport, Adam J.'
'Davies, David L.'
'Fawcett, John'
'Russell, David R.'

_publ_section_title
;
 Synthesis and structure of
 [2-{4(S)-isopropyl-2-oxazolinyl}phenyl]trimethyl tin and its reactivity
 as a carbometallating agent
;
_journal_issue 16
_journal_name_full 'Journal of the Chemical Society, Dalton Transactions'
_journal_page_first 3260
_journal_paper_doi 10.1039/b202405e
_journal_year 2002
_chemical_formula_sum 'C14 H20 Cl N O Sn'
_chemical_formula_weight 372.45
_space_group_IT_number 19
_space_group_name_Hall 'P 2ac 2ab'
_space_group_name_H-M_alt 'P 21 21 21'
_symmetry_cell_setting orthorhombic
_symmetry_space_group_name_H-M 'P 21 21 21'
_atom_sites_solution_hydrogens geom
_atom_sites_solution_primary direct
_atom_sites_solution_secondary difmap
_audit_creation_method SHELXL-97
_cell_angle_alpha 90.00
_cell_angle_beta 90.00
_cell_angle_gamma 90.00
_cell_formula_units_Z 4
_cell_length_a 7.570(2)
_cell_length_b 13.984(5)
_cell_length_c 14.563(6)
_cell_measurement_reflns_used 38
_cell_measurement_temperature 200(2)
_cell_measurement_theta_max 12.44
_cell_measurement_theta_min 5.41
_cell_volume 1541.6(9)
_computing_cell_refinement 'XSCANS (Fait, 1991)'
_computing_data_collection 'XSCANS (Fait, 1991)'
_computing_data_reduction 'XSCANS (Fait, 1991)'
_computing_molecular_graphics 'SHELXL-97 (Sheldrick, 1997)'
_computing_publication_material 'SHELXL-97 (Sheldrick, 1997)'
_computing_structure_refinement 'SHELXL-97 (Sheldrick, 1997)'
_computing_structure_solution 'SHELXS-97 (Sheldrick, 1990)'
_diffrn_ambient_temperature 200(2)
_diffrn_measured_fraction_theta_full 1.000
_diffrn_measured_fraction_theta_max 1.000
_diffrn_measurement_device_type 'Bruker P4'
_diffrn_measurement_method 'omega scan'
_diffrn_radiation_monochromator graphite
_diffrn_radiation_source 'fine-focus sealed tube'
_diffrn_radiation_type MoK\a
_diffrn_radiation_wavelength 0.71073
_diffrn_reflns_av_R_equivalents 0.0635
_diffrn_reflns_av_sigmaI/netI 0.0583
_diffrn_reflns_limit_h_max 9
_diffrn_reflns_limit_h_min -1
_diffrn_reflns_limit_k_max 14
_diffrn_reflns_limit_k_min -17
_diffrn_reflns_limit_l_max 18
_diffrn_reflns_limit_l_min -15
_diffrn_reflns_number 5721
_diffrn_reflns_theta_full 27.01
_diffrn_reflns_theta_max 27.01
_diffrn_reflns_theta_min 2.02
_diffrn_standards_decay_% <1
_diffrn_standards_interval_count 100
_diffrn_standards_number 3
_exptl_absorpt_coefficient_mu 1.820
_exptl_absorpt_correction_T_max 0.771
_exptl_absorpt_correction_T_min 0.465
_exptl_absorpt_correction_type psi-scan
_exptl_crystal_colour colourless
_exptl_crystal_density_diffrn 1.605
_exptl_crystal_density_method 'not measured'
_exptl_crystal_description plate
_exptl_crystal_F_000 744
_exptl_crystal_size_max 0.58
_exptl_crystal_size_mid 0.27
_exptl_crystal_size_min 0.18
_refine_diff_density_max 0.539
_refine_diff_density_min -0.673
_refine_diff_density_rms 0.117
_refine_ls_abs_structure_details 'Flack H D (1983), Acta Cryst. A39, 876-881'
_refine_ls_abs_structure_Flack 0.01(6)
_refine_ls_extinction_method none
_refine_ls_goodness_of_fit_ref 1.031
_refine_ls_hydrogen_treatment constr
_refine_ls_matrix_type full
_refine_ls_number_parameters 163
_refine_ls_number_reflns 2797
_refine_ls_number_restraints 0
_refine_ls_restrained_S_all 1.031
_refine_ls_R_factor_all 0.0433
_refine_ls_R_factor_gt 0.0357
_refine_ls_shift/su_max 0.001
_refine_ls_shift/su_mean 0.000
_refine_ls_structure_factor_coef Fsqd
_refine_ls_weighting_details 'calc w=1/[\s^2^(Fo^2^)+(0.0404P)^2^+0.0000P] where P=(Fo^2^+2Fc^2^)/3'
_refine_ls_weighting_scheme calc
_refine_ls_wR_factor_gt 0.0804
_refine_ls_wR_factor_ref 0.0848
_reflns_number_gt 2475
_reflns_number_total 2797
_reflns_threshold_expression >2sigma(I)
_cod_data_source_file b202405e.txt
_cod_data_source_block 5
_cod_original_sg_symbol_H-M P212121
_cod_database_code 7702814

loop_
_symmetry_equiv_pos_as_xyz
'x, y, z'
'-x+1/2, -y, z+1/2'
'-x, y+1/2, -z+1/2'
'x+1/2, -y+1/2, -z'

loop_
_atom_site_label
_atom_site_type_symbol
_atom_site_fract_x
_atom_site_fract_y
_atom_site_fract_z
_atom_site_U_iso_or_equiv
_atom_site_adp_type
_atom_site_occupancy
_atom_site_symmetry_multiplicity
_atom_site_calc_flag
_atom_site_refinement_flags
Sn1 Sn 0.72852(4) 0.28730(2) 0.23593(2) 0.02717(12) Uani 1 1 d .
Cl1 Cl 0.7323(3) 0.16090(10) 0.35689(10) 0.0435(4) Uani 1 1 d .
O1 O 0.7008(7) 0.3727(3) -0.0539(3) 0.0415(12) Uani 1 1 d .
N1 N 0.7149(7) 0.3890(3) 0.0992(3) 0.0289(10) Uani 1 1 d .
C1 C 0.7615(10) 0.5769(4) 0.2107(4) 0.0437(15) Uani 1 1 d .
H1A H 0.7766 0.5174 0.2426 0.066 Uiso 1 1 calc R
H1B H 0.6416 0.5982 0.2173 0.066 Uiso 1 1 calc R
H1C H 0.8398 0.6239 0.2362 0.066 Uiso 1 1 calc R
C2 C 0.7802(12) 0.6586(4) 0.0580(4) 0.0494(18) Uani 1 1 d .
H2A H 0.8070 0.6501 -0.0059 0.074 Uiso 1 1 calc R
H2B H 0.8587 0.7054 0.0838 0.074 Uiso 1 1 calc R
H2C H 0.6604 0.6801 0.0645 0.074 Uiso 1 1 calc R
C3 C 0.8036(8) 0.5629(4) 0.1088(4) 0.0335(13) Uani 1 1 d .
H3A H 0.9270 0.5427 0.1030 0.040 Uiso 1 1 calc R
C4 C 0.6869(8) 0.4873(4) 0.0655(4) 0.0301(13) Uani 1 1 d .
H4A H 0.5634 0.5048 0.0766 0.036 Uiso 1 1 calc R
C5 C 0.7135(11) 0.4756(4) -0.0384(4) 0.0402(15) Uani 1 1 d .
H5A H 0.6227 0.5095 -0.0722 0.048 Uiso 1 1 calc R
H5B H 0.8283 0.4995 -0.0570 0.048 Uiso 1 1 calc R
C6 C 0.7155(8) 0.3336(4) 0.0296(4) 0.0318(13) Uani 1 1 d .
C7 C 0.7234(8) 0.2279(4) 0.0350(4) 0.0327(12) Uani 1 1 d .
C8 C 0.7255(9) 0.1720(4) -0.0436(4) 0.0431(15) Uani 1 1 d .
H8A H 0.7234 0.1999 -0.1016 0.052 Uiso 1 1 calc R
C9 C 0.7307(10) 0.0730(5) -0.0336(5) 0.0468(17) Uani 1 1 d .
H9A H 0.7314 0.0342 -0.0854 0.056 Uiso 1 1 calc R
C10 C 0.7349(9) 0.0324(4) 0.0518(5) 0.0448(16) Uani 1 1 d .
H10A H 0.7388 -0.0338 0.0574 0.054 Uiso 1 1 calc R
C11 C 0.7335(9) 0.0882(4) 0.1294(4) 0.0396(14) Uani 1 1 d .
H11A H 0.7370 0.0592 0.1868 0.048 Uiso 1 1 calc R
C12 C 0.7269(9) 0.1882(4) 0.1234(3) 0.0305(12) Uani 1 1 d .
C13 C 0.4891(7) 0.3502(5) 0.2820(5) 0.0382(16) Uani 1 1 d .
H13A H 0.4600 0.4036 0.2434 0.057 Uiso 1 1 calc R
H13B H 0.5032 0.3718 0.3441 0.057 Uiso 1 1 calc R
H13C H 0.3960 0.3037 0.2793 0.057 Uiso 1 1 calc R
C14 C 0.9782(7) 0.3457(4) 0.2724(5) 0.0363(14) Uani 1 1 d .
H14A H 1.0054 0.3983 0.2325 0.054 Uiso 1 1 calc R
H14B H 1.0675 0.2974 0.2664 0.054 Uiso 1 1 calc R
H14C H 0.9744 0.3677 0.3348 0.054 Uiso 1 1 calc R

loop_
_atom_site_aniso_label
_atom_site_aniso_U_11
_atom_site_aniso_U_22
_atom_site_aniso_U_33
_atom_site_aniso_U_23
_atom_site_aniso_U_13
_atom_site_aniso_U_12
Sn1 0.02974(18) 0.02344(18) 0.02832(19) -0.00042(14) 0.00026(15) 0.00050(16)
Cl1 0.0514(10) 0.0338(7) 0.0451(8) 0.0121(6) 0.0005(9) 0.0023(9)
O1 0.060(3) 0.039(2) 0.025(2) -0.0014(17) -0.003(2) 0.001(2)
N1 0.033(3) 0.023(2) 0.030(2) 0.0013(18) 0.001(2) -0.001(2)
C1 0.069(4) 0.030(3) 0.033(3) 0.002(2) -0.002(3) -0.001(3)
C2 0.072(5) 0.029(3) 0.047(3) 0.009(3) 0.009(4) -0.003(4)
C3 0.034(3) 0.030(3) 0.037(3) 0.002(2) -0.001(3) 0.003(3)
C4 0.034(3) 0.029(3) 0.027(3) 0.006(2) 0.002(3) 0.000(3)
C5 0.053(4) 0.038(3) 0.030(3) 0.005(2) -0.004(4) -0.001(3)
C6 0.032(3) 0.035(3) 0.028(3) 0.000(2) -0.006(3) -0.003(3)
C7 0.029(3) 0.034(3) 0.035(3) -0.008(2) 0.004(3) -0.004(3)
C8 0.044(4) 0.046(3) 0.038(3) -0.014(3) -0.001(3) -0.002(3)
C9 0.037(4) 0.047(4) 0.056(4) -0.027(3) 0.013(4) 0.000(4)
C10 0.045(4) 0.027(3) 0.063(4) -0.010(3) 0.011(4) -0.007(3)
C11 0.043(4) 0.026(3) 0.050(3) -0.002(2) 0.015(4) 0.004(3)
C12 0.031(3) 0.028(3) 0.033(3) -0.003(2) 0.002(3) -0.006(3)
C13 0.030(3) 0.042(4) 0.042(4) -0.001(3) 0.004(3) 0.005(3)
C14 0.035(3) 0.036(3) 0.038(4) -0.002(3) -0.004(3) -0.002(2)

loop_
_atom_type_symbol
_atom_type_description
_atom_type_scat_dispersion_real
_atom_type_scat_dispersion_imag
_atom_type_scat_source
C C 0.0033 0.0016 'International Tables Vol C Tables 4.2.6.8 and 6.1.1.4'
H H 0.0000 0.0000 'International Tables Vol C Tables 4.2.6.8 and 6.1.1.4'
N N 0.0061 0.0033 'International Tables Vol C Tables 4.2.6.8 and 6.1.1.4'
O O 0.0106 0.0060 'International Tables Vol C Tables 4.2.6.8 and 6.1.1.4'
Sn Sn -0.6537 1.4246 'International Tables Vol C Tables 4.2.6.8 and 6.1.1.4'
Cl Cl 0.1484 0.1585 'International Tables Vol C Tables 4.2.6.8 and 6.1.1.4'

loop_
_geom_angle_atom_site_label_1
_geom_angle_atom_site_label_2
_geom_angle_atom_site_label_3
_geom_angle
C13 Sn1 C14 121.4(2)
C13 Sn1 C12 120.3(3)
C14 Sn1 C12 116.3(3)
C13 Sn1 N1 88.9(2)
C14 Sn1 N1 91.0(2)
C12 Sn1 N1 75.78(17)
C13 Sn1 Cl1 94.61(19)
C14 Sn1 Cl1 94.89(19)
C12 Sn1 Cl1 94.67(15)
N1 Sn1 Cl1 170.29(11)
C6 O1 C5 104.9(4)
C6 N1 C4 107.6(4)
C6 N1 Sn1 107.0(3)
C4 N1 Sn1 144.9(3)
C4 C3 C1 111.8(5)
C4 C3 C2 109.9(5)
C1 C3 C2 109.3(5)
N1 C4 C3 115.4(5)
N1 C4 C5 102.1(4)
C3 C4 C5 114.1(5)
O1 C5 C4 104.4(4)
N1 C6 O1 118.2(5)
N1 C6 C7 124.4(5)
O1 C6 C7 117.3(5)
C8 C7 C12 122.3(5)
C8 C7 C6 121.3(5)
C12 C7 C6 116.4(5)
C7 C8 C9 118.3(6)
C10 C9 C8 120.6(6)
C9 C10 C11 120.8(6)
C10 C11 C12 121.1(6)
C11 C12 C7 116.9(5)
C11 C12 Sn1 126.6(4)
C7 C12 Sn1 116.4(4)

loop_
_geom_bond_atom_site_label_1
_geom_bond_atom_site_label_2
_geom_bond_distance
Sn1 C13 2.123(5)
Sn1 C14 2.126(5)
Sn1 C12 2.146(5)
Sn1 N1 2.449(4)
Sn1 Cl1 2.4957(15)
O1 C6 1.338(7)
O1 C5 1.460(7)
N1 C6 1.276(7)
N1 C4 1.475(7)
C1 C3 1.531(8)
C2 C3 1.539(8)
C3 C4 1.515(8)
C4 C5 1.535(8)
C6 C7 1.481(7)
C7 C8 1.386(7)
C7 C12 1.403(8)
C8 C9 1.393(9)
C9 C10 1.368(9)
C10 C11 1.373(8)
C11 C12 1.402(7)
